data_2310355
loop_
_publ_author_name
'Brown, B.E.'

_publ_section_title
;
 The Crystal Structures of W Te2 and High-Temperature Mo Te2
;
_journal_name_full 'Acta Crystallographica (1,1948-23,1967)'
_journal_page_first 268
_journal_page_last 274
_journal_volume 20
_journal_year 1966
_chemical_formula_sum 'Te2 W'
_chemical_name_systematic 'W Te2'
_space_group_IT_number 31
_symmetry_space_group_name_Hall 'P 2bc -2bc'
_symmetry_space_group_name_H-M 'P n m 21'
_cell_angle_alpha 90
_cell_angle_beta 90
_cell_angle_gamma 90
_cell_formula_units_Z 4
_cell_length_a 6.282
_cell_length_b 3.496
_cell_length_c 14.07
_cell_volume 309.004
_citation_journal_id_ASTM ACCRA9
_cod_data_source_file Brown_ACCRA9_1966_1086.cif
_cod_data_source_block Te2W1
_cod_original_cell_volume 309.0035
_cod_original_sg_symbol_Hall 'P 2ac -2 (y,-x,z)'
_cod_original_formula_sum 'Te2 W1'
_cod_database_code 2310355

loop_
_symmetry_equiv_pos_as_xyz
x,y,z
-x,-y+1/2,z+1/2
x,-y,z
-x,y+1/2,z+1/2

loop_
_atom_site_label
_atom_site_type_symbol
_atom_site_fract_x
_atom_site_fract_y
_atom_site_fract_z
_atom_site_occupancy
_atom_site_U_iso_or_equiv
W2 W 0.5414 0 0.9851 1 0.0
W1 W 0.9005 0.5 0 1 0.0
Te1 Te 0.2941 0.5 0.0965 1 0.0
Te3 Te 0.3559 0 0.3449 1 0.0
Te4 Te 0.8517 0.5 0.3893 1 0.0
Te2 Te 0.8002 0 0.14 1 0.0
